data_4134418
loop_
_publ_author_name
'Xu, Dongmin'
'Rivas-Basc\'on, Nazaret'
'M Padial, Natalia'
'Knouse, Kyle W.'
'Zheng, Bin'
'Vantourout, Julien C.'
'Schmidt, Michael A.'
'Eastgate, Martin D.'
'Baran, Phil S.'

_publ_section_title
;
 Enantiodivergent Formation of C-P Bonds: Synthesis of P-Chiral Phosphines
 and Methyl-phosphonate Oligonucleotides.
;
_journal_name_full 'Journal of the American Chemical Society'
_journal_paper_doi 10.1021/jacs.9b13898
_journal_year 2020
_chemical_absolute_configuration ad
_chemical_formula_moiety 'C16 H21 O P S2'
_chemical_formula_sum 'C16 H21 O P S2'
_chemical_formula_weight 324.42
_space_group_crystal_system orthorhombic
_space_group_IT_number 19
_space_group_name_Hall 'P 2ac 2ab'
_space_group_name_H-M_alt 'P 21 21 21'
_atom_sites_solution_hydrogens geom
_atom_sites_solution_primary dual
_audit_creation_date 2019-10-25
_audit_creation_method
;
Olex2 1.2-beta
(compiled 2018.05.29 svn.r3508 for OlexSys, GUI svn.r5506)
;
_cell_angle_alpha 90
_cell_angle_beta 90
_cell_angle_gamma 90
_cell_formula_units_Z 4
_cell_length_a 10.50020(10)
_cell_length_b 10.57590(10)
_cell_length_c 15.1419(2)
_cell_measurement_reflns_used 9919
_cell_measurement_temperature 100.0
_cell_measurement_theta_max 71.101
_cell_measurement_theta_min 5.101
_cell_volume 1681.49(3)
_computing_cell_refinement 'SAINT v8.38A (Bruker, 2017)'
_computing_data_collection 'APEX3 v2017.3-0 (Bruker, 2017)'
_computing_data_reduction 'SAINT v8.38A (Bruker, 2017)'
_computing_molecular_graphics 'Olex2 (Dolomanov et al., 2009)'
_computing_publication_material 'Olex2 (Dolomanov et al., 2009)'
_computing_structure_refinement 'XL (Sheldrick, 2008)'
_computing_structure_solution 'ShelXT (Sheldrick, 2015)'
_diffrn_ambient_temperature 100.0
_diffrn_detector 'Bruker APEX-II CCD'
_diffrn_detector_area_resol_mean 7.9
_diffrn_detector_type 'CCD Area Detector'
_diffrn_measured_fraction_theta_full 1.000
_diffrn_measured_fraction_theta_max 0.998
_diffrn_measurement_device 'Fixed Chi Three-Circle Diffractometer'
_diffrn_measurement_device_type 'Bruker APEX-II CCD'
_diffrn_measurement_method '\w and \f scans'
_diffrn_radiation_monochromator 'Double Bounce Multilayer Mirrors'
_diffrn_radiation_probe x-ray
_diffrn_radiation_type CuK\a
_diffrn_radiation_wavelength 1.54178
_diffrn_reflns_av_R_equivalents 0.0232
_diffrn_reflns_av_unetI/netI 0.0159
_diffrn_reflns_Laue_measured_fraction_full 1.000
_diffrn_reflns_Laue_measured_fraction_max 0.998
_diffrn_reflns_limit_h_max 12
_diffrn_reflns_limit_h_min -12
_diffrn_reflns_limit_k_max 10
_diffrn_reflns_limit_k_min -12
_diffrn_reflns_limit_l_max 18
_diffrn_reflns_limit_l_min -18
_diffrn_reflns_number 14357
_diffrn_reflns_point_group_measured_fraction_full 1.000
_diffrn_reflns_point_group_measured_fraction_max 0.992
_diffrn_reflns_theta_full 67.679
_diffrn_reflns_theta_max 71.088
_diffrn_reflns_theta_min 5.101
_diffrn_source 'Micro Focus Rotating Anode'
_diffrn_source_type 'Rigaku MicroMax-007HF'
_diffrn_standards_number 0
_exptl_absorpt_coefficient_mu 3.705
_exptl_absorpt_correction_T_max 0.7534
_exptl_absorpt_correction_T_min 0.5643
_exptl_absorpt_correction_type multi-scan
_exptl_absorpt_process_details
'SADABS-2016/2 (Bruker,2016/2) was used for absorption correction. wR2(int) was 0.0798 before and 0.0307 after correction. The Ratio of minimum to maximum transmission is 0.7490. The \l/2 correction factor is Not present.'
_exptl_crystal_colour 'clear colourless'
_exptl_crystal_colour_lustre clear
_exptl_crystal_colour_primary colourless
_exptl_crystal_density_diffrn 1.281
_exptl_crystal_description block
_exptl_crystal_F_000 688
_exptl_crystal_size_max 0.33
_exptl_crystal_size_mid 0.13
_exptl_crystal_size_min 0.09
_refine_diff_density_max 0.302
_refine_diff_density_min -0.218
_refine_diff_density_rms 0.043
_refine_ls_abs_structure_details
;
 Flack x determined using 1345 quotients [(I+)-(I-)]/[(I+)+(I-)]
 (Parsons, Flack and Wagner, Acta Cryst. B69 (2013) 249-259).
;
_refine_ls_abs_structure_Flack -0.007(5)
_refine_ls_extinction_coef 0.00037(13)
_refine_ls_extinction_expression Fc^*^=kFc[1+0.001xFc^2^\l^3^/sin(2\q)]^-1/4^
_refine_ls_extinction_method 'SHELXL-2016/6 (Sheldrick 2016)'
_refine_ls_goodness_of_fit_ref 1.073
_refine_ls_hydrogen_treatment constr
_refine_ls_matrix_type full
_refine_ls_number_parameters 184
_refine_ls_number_reflns 3224
_refine_ls_number_restraints 0
_refine_ls_restrained_S_all 1.073
_refine_ls_R_factor_all 0.0200
_refine_ls_R_factor_gt 0.0199
_refine_ls_shift/su_max 0.001
_refine_ls_shift/su_mean 0.000
_refine_ls_structure_factor_coef Fsqd
_refine_ls_weighting_details 'w=1/[\s^2^(Fo^2^)+(0.0328P)^2^+0.3523P] where P=(Fo^2^+2Fc^2^)/3'
_refine_ls_weighting_scheme calc
_refine_ls_wR_factor_gt 0.0531
_refine_ls_wR_factor_ref 0.0532
_reflns_Friedel_coverage 0.730
_reflns_Friedel_fraction_full 0.999
_reflns_Friedel_fraction_max 0.983
_reflns_number_gt 3203
_reflns_number_total 3224
_reflns_threshold_expression 'I > 2\s(I)'
_cod_data_source_file ja9b13898_si_004.cif
_cod_data_source_block baran746
_cod_depositor_comments
;
The following automatic conversions were performed:

data item '_diffrn_radiation_probe' value 'X-ray' was changed to
'x-ray' in accordance with the
/home/data/users/saulius/crontab/automatic-downloads/rss-feeds/ACS/lib/dictionaries/cif_core.dic
dictionary named 'cif_core.dic' version 2.4.2 last updated on
2011-04-26.

Automatic conversion script
Id: cif_fix_values 7556 2019-12-06 15:28:31Z antanas 
;
_cod_database_code 4134418
_shelx_shelxl_version_number 2016/6
_shelx_space_group_comment
;
The symmetry employed for this shelxl refinement is uniquely defined
by the following loop, which should always be used as a source of
symmetry information in preference to the above space-group names.
They are only intended as comments.
;
_shelx_estimated_absorpt_t_max 0.732
_shelx_estimated_absorpt_t_min 0.374
_olex2_refinement_description
;
1. Fixed Uiso
 At 1.2 times of:
  All C(H) groups, All C(H,H) groups
 At 1.5 times of:
  All C(H,H,H) groups
2.a Ternary CH refined with riding coordinates:
 C8(H8), C10(H10)
2.b Secondary CH2 refined with riding coordinates:
 C9(H9A,H9B), C11(H11A,H11B), C12(H12A,H12B)
2.c Aromatic/amide H refined with riding coordinates:
 C2(H2), C3(H3), C4(H4), C5(H5), C6(H6)
2.d X=CH2 refined with riding coordinates:
 C15(H15A,H15B)
2.e Idealised Me refined as rotating group:
 C13(H13A,H13B,H13C), C16(H16A,H16B,H16C)
;
_olex2_submission_special_instructions 'No special instructions were received'

loop_
_space_group_symop_operation_xyz
'x, y, z'
'-x+1/2, -y, z+1/2'
'-x, y+1/2, -z+1/2'
'x+1/2, -y+1/2, -z'

loop_
_atom_site_label
_atom_site_type_symbol
_atom_site_fract_x
_atom_site_fract_y
_atom_site_fract_z
_atom_site_U_iso_or_equiv
_atom_site_adp_type
_atom_site_occupancy
_atom_site_site_symmetry_order
_atom_site_calc_flag
_atom_site_refinement_flags_posn
_atom_site_refinement_flags_adp
_atom_site_refinement_flags_occupancy
_atom_site_disorder_assembly
_atom_site_disorder_group
S1 S 0.08586(4) 0.38628(4) 0.74221(3) 0.01570(11) Uani 1 1 d . . . . .
S2 S 0.22046(4) 0.12130(4) 0.82481(3) 0.02117(12) Uani 1 1 d . . . . .
P1 P 0.24428(4) 0.26561(4) 0.74884(3) 0.01385(11) Uani 1 1 d . . . . .
O1 O 0.35009(11) 0.36765(11) 0.77600(8) 0.0174(3) Uani 1 1 d . . . . .
C1 C 0.29188(17) 0.22217(17) 0.63833(11) 0.0166(4) Uani 1 1 d . . . . .
C2 C 0.38043(18) 0.29343(18) 0.59150(13) 0.0208(4) Uani 1 1 d . . . . .
H2 H 0.413530 0.369205 0.616170 0.025 Uiso 1 1 calc R . . . .
C3 C 0.42042(19) 0.2535(2) 0.50843(13) 0.0269(4) Uani 1 1 d . . . . .
H3 H 0.482481 0.300829 0.476973 0.032 Uiso 1 1 calc R . . . .
C4 C 0.3698(2) 0.1447(2) 0.47165(13) 0.0314(5) Uani 1 1 d . . . . .
H4 H 0.397005 0.117807 0.414857 0.038 Uiso 1 1 calc R . . . .
C5 C 0.2798(3) 0.0752(2) 0.51715(14) 0.0338(5) Uani 1 1 d . . . . .
H5 H 0.243925 0.001718 0.490983 0.041 Uiso 1 1 calc R . . . .
C6 C 0.2417(2) 0.11231(19) 0.60100(13) 0.0259(4) Uani 1 1 d . . . . .
H6 H 0.181593 0.063073 0.632889 0.031 Uiso 1 1 calc R . . . .
C7 C 0.30545(17) 0.49676(16) 0.79669(12) 0.0155(3) Uani 1 1 d . . . . .
C8 C 0.19495(15) 0.52036(15) 0.73266(11) 0.0136(3) Uani 1 1 d . . . . .
H8 H 0.231016 0.518560 0.671546 0.016 Uiso 1 1 calc R . . . .
C9 C 0.13603(15) 0.65017(15) 0.74613(12) 0.0152(3) Uani 1 1 d . . . . .
H9A H 0.110398 0.661390 0.808555 0.018 Uiso 1 1 calc R . . . .
H9B H 0.059679 0.660004 0.708392 0.018 Uiso 1 1 calc R . . . .
C10 C 0.23826(16) 0.74869(16) 0.72057(12) 0.0167(3) Uani 1 1 d . . . . .
H10 H 0.203804 0.833404 0.737603 0.020 Uiso 1 1 calc R . . . .
C11 C 0.35896(17) 0.72701(17) 0.77670(13) 0.0198(4) Uani 1 1 d . . . . .
H11A H 0.339713 0.748948 0.838843 0.024 Uiso 1 1 calc R . . . .
H11B H 0.426504 0.785151 0.755915 0.024 Uiso 1 1 calc R . . . .
C12 C 0.41047(17) 0.59012(17) 0.77347(12) 0.0193(4) Uani 1 1 d . . . . .
H12A H 0.443214 0.571633 0.713533 0.023 Uiso 1 1 calc R . . . .
H12B H 0.481778 0.580990 0.815767 0.023 Uiso 1 1 calc R . . . .
C13 C 0.2722(2) 0.49873(18) 0.89458(11) 0.0212(4) Uani 1 1 d . . . . .
H13A H 0.198039 0.444618 0.905174 0.032 Uiso 1 1 calc GR . . . .
H13B H 0.252538 0.585524 0.912677 0.032 Uiso 1 1 calc GR . . . .
H13C H 0.344791 0.467331 0.928887 0.032 Uiso 1 1 calc GR . . . .
C14 C 0.26030(17) 0.75216(16) 0.62101(12) 0.0185(4) Uani 1 1 d . . . . .
C15 C 0.3741(2) 0.7533(2) 0.58339(14) 0.0277(4) Uani 1 1 d . . . . .
H15A H 0.381291 0.758948 0.520969 0.033 Uiso 1 1 calc R . . . .
H15B H 0.448648 0.748590 0.618820 0.033 Uiso 1 1 calc R . . . .
C16 C 0.14186(19) 0.7597(2) 0.56481(13) 0.0237(4) Uani 1 1 d . . . . .
H16A H 0.097145 0.678398 0.566537 0.036 Uiso 1 1 calc GR . . . .
H16B H 0.165628 0.779352 0.503744 0.036 Uiso 1 1 calc GR . . . .
H16C H 0.085874 0.826247 0.587640 0.036 Uiso 1 1 calc GR . . . .

loop_
_atom_site_aniso_label
_atom_site_aniso_U_11
_atom_site_aniso_U_22
_atom_site_aniso_U_33
_atom_site_aniso_U_23
_atom_site_aniso_U_13
_atom_site_aniso_U_12
S1 0.01187(18) 0.01379(19) 0.0214(2) 0.00018(17) -0.00003(15) -0.00093(14)
S2 0.0289(2) 0.0183(2) 0.0163(2) 0.00522(17) 0.00007(17) 0.00108(18)
P1 0.0151(2) 0.01319(19) 0.0132(2) 0.00050(15) -0.00090(16) 0.00131(15)
O1 0.0150(6) 0.0155(6) 0.0218(6) -0.0023(5) -0.0032(5) 0.0034(5)
C1 0.0191(9) 0.0159(8) 0.0147(8) 0.0017(6) -0.0013(7) 0.0050(7)
C2 0.0214(9) 0.0215(9) 0.0194(9) 0.0036(7) -0.0015(7) 0.0021(7)
C3 0.0274(9) 0.0338(10) 0.0196(9) 0.0086(8) 0.0044(8) 0.0045(9)
C4 0.0466(13) 0.0307(11) 0.0170(9) -0.0011(8) 0.0066(9) 0.0109(10)
C5 0.0560(15) 0.0231(9) 0.0222(10) -0.0058(8) 0.0019(10) -0.0013(10)
C6 0.0366(11) 0.0203(9) 0.0207(9) -0.0016(8) 0.0038(8) -0.0031(9)
C7 0.0156(8) 0.0124(8) 0.0185(8) -0.0022(7) -0.0021(7) 0.0021(6)
C8 0.0115(8) 0.0140(8) 0.0154(8) -0.0007(6) -0.0007(6) -0.0012(6)
C9 0.0137(7) 0.0144(8) 0.0175(8) -0.0008(7) 0.0013(7) 0.0006(6)
C10 0.0165(8) 0.0144(7) 0.0191(9) -0.0011(7) 0.0002(6) -0.0022(7)
C11 0.0180(8) 0.0178(9) 0.0234(9) -0.0012(7) -0.0039(7) -0.0048(7)
C12 0.0140(8) 0.0204(9) 0.0234(9) -0.0009(7) -0.0047(7) -0.0019(7)
C13 0.0263(9) 0.0222(9) 0.0153(8) -0.0005(7) -0.0029(7) 0.0015(8)
C14 0.0213(9) 0.0147(8) 0.0195(9) 0.0018(7) 0.0006(7) -0.0016(7)
C15 0.0235(10) 0.0344(11) 0.0251(10) 0.0061(9) 0.0034(8) -0.0009(9)
C16 0.0232(9) 0.0295(10) 0.0183(9) 0.0017(8) -0.0007(7) -0.0017(8)

loop_
_atom_type_symbol
_atom_type_description
_atom_type_scat_dispersion_real
_atom_type_scat_dispersion_imag
_atom_type_scat_source
C C 0.0181 0.0091 'International Tables Vol C Tables 4.2.6.8 and 6.1.1.4'
H H 0.0000 0.0000 'International Tables Vol C Tables 4.2.6.8 and 6.1.1.4'
O O 0.0492 0.0322 'International Tables Vol C Tables 4.2.6.8 and 6.1.1.4'
P P 0.2955 0.4335 'International Tables Vol C Tables 4.2.6.8 and 6.1.1.4'
S S 0.3331 0.5567 'International Tables Vol C Tables 4.2.6.8 and 6.1.1.4'

loop_
_geom_angle_atom_site_label_1
_geom_angle_atom_site_label_2
_geom_angle_atom_site_label_3
_geom_angle
_geom_angle_site_symmetry_1
_geom_angle_site_symmetry_3
_geom_angle_publ_flag
C8 S1 P1 88.79(6) . . ?
S2 P1 S1 114.02(3) . . ?
O1 P1 S1 98.76(5) . . ?
O1 P1 S2 118.03(5) . . ?
O1 P1 C1 102.55(8) . . ?
C1 P1 S1 109.25(6) . . ?
C1 P1 S2 112.80(6) . . ?
C7 O1 P1 117.19(10) . . ?
C2 C1 P1 121.30(14) . . ?
C2 C1 C6 119.80(18) . . ?
C6 C1 P1 118.86(14) . . ?
C1 C2 H2 120.1 . . ?
C1 C2 C3 119.85(19) . . ?
C3 C2 H2 120.1 . . ?
C2 C3 H3 120.0 . . ?
C4 C3 C2 120.0(2) . . ?
C4 C3 H3 120.0 . . ?
C3 C4 H4 119.8 . . ?
C5 C4 C3 120.30(19) . . ?
C5 C4 H4 119.8 . . ?
C4 C5 H5 119.9 . . ?
C4 C5 C6 120.2(2) . . ?
C6 C5 H5 119.9 . . ?
C1 C6 H6 120.1 . . ?
C5 C6 C1 119.8(2) . . ?
C5 C6 H6 120.1 . . ?
O1 C7 C8 104.87(13) . . ?
O1 C7 C12 108.72(14) . . ?
O1 C7 C13 106.96(14) . . ?
C12 C7 C8 107.27(14) . . ?
C12 C7 C13 112.46(15) . . ?
C13 C7 C8 116.12(15) . . ?
S1 C8 H8 107.2 . . ?
C7 C8 S1 107.33(11) . . ?
C7 C8 H8 107.2 . . ?
C9 C8 S1 115.78(11) . . ?
C9 C8 C7 111.75(14) . . ?
C9 C8 H8 107.2 . . ?
C8 C9 H9A 110.3 . . ?
C8 C9 H9B 110.3 . . ?
C8 C9 C10 107.03(13) . . ?
H9A C9 H9B 108.6 . . ?
C10 C9 H9A 110.3 . . ?
C10 C9 H9B 110.3 . . ?
C9 C10 H10 106.8 . . ?
C11 C10 C9 109.41(14) . . ?
C11 C10 H10 106.8 . . ?
C14 C10 C9 111.66(14) . . ?
C14 C10 H10 106.8 . . ?
C14 C10 C11 115.04(15) . . ?
C10 C11 H11A 108.7 . . ?
C10 C11 H11B 108.7 . . ?
C10 C11 C12 114.14(14) . . ?
H11A C11 H11B 107.6 . . ?
C12 C11 H11A 108.7 . . ?
C12 C11 H11B 108.7 . . ?
C7 C12 C11 110.29(15) . . ?
C7 C12 H12A 109.6 . . ?
C7 C12 H12B 109.6 . . ?
C11 C12 H12A 109.6 . . ?
C11 C12 H12B 109.6 . . ?
H12A C12 H12B 108.1 . . ?
C7 C13 H13A 109.5 . . ?
C7 C13 H13B 109.5 . . ?
C7 C13 H13C 109.5 . . ?
H13A C13 H13B 109.5 . . ?
H13A C13 H13C 109.5 . . ?
H13B C13 H13C 109.5 . . ?
C15 C14 C10 124.21(17) . . ?
C15 C14 C16 120.06(17) . . ?
C16 C14 C10 115.69(15) . . ?
C14 C15 H15A 120.0 . . ?
C14 C15 H15B 120.0 . . ?
H15A C15 H15B 120.0 . . ?
C14 C16 H16A 109.5 . . ?
C14 C16 H16B 109.5 . . ?
C14 C16 H16C 109.5 . . ?
H16A C16 H16B 109.5 . . ?
H16A C16 H16C 109.5 . . ?
H16B C16 H16C 109.5 . . ?

loop_
_geom_bond_atom_site_label_1
_geom_bond_atom_site_label_2
_geom_bond_distance
_geom_bond_site_symmetry_2
_geom_bond_publ_flag
S1 P1 2.0990(6) . ?
S1 C8 1.8286(16) . ?
S2 P1 1.9275(6) . ?
P1 O1 1.6025(12) . ?
P1 C1 1.8057(18) . ?
O1 C7 1.477(2) . ?
C1 C2 1.391(3) . ?
C1 C6 1.395(3) . ?
C2 H2 0.9500 . ?
C2 C3 1.392(3) . ?
C3 H3 0.9500 . ?
C3 C4 1.384(3) . ?
C4 H4 0.9500 . ?
C4 C5 1.381(3) . ?
C5 H5 0.9500 . ?
C5 C6 1.388(3) . ?
C6 H6 0.9500 . ?
C7 C8 1.533(2) . ?
C7 C12 1.521(2) . ?
C7 C13 1.523(2) . ?
C8 H8 1.0000 . ?
C8 C9 1.520(2) . ?
C9 H9A 0.9900 . ?
C9 H9B 0.9900 . ?
C9 C10 1.545(2) . ?
C10 H10 1.0000 . ?
C10 C11 1.543(2) . ?
C10 C14 1.526(2) . ?
C11 H11A 0.9900 . ?
C11 H11B 0.9900 . ?
C11 C12 1.546(2) . ?
C12 H12A 0.9900 . ?
C12 H12B 0.9900 . ?
C13 H13A 0.9800 . ?
C13 H13B 0.9800 . ?
C13 H13C 0.9800 . ?
C14 C15 1.324(3) . ?
C14 C16 1.509(3) . ?
C15 H15A 0.9500 . ?
C15 H15B 0.9500 . ?
C16 H16A 0.9800 . ?
C16 H16B 0.9800 . ?
C16 H16C 0.9800 . ?
